data_4320596
loop_
_publ_author_name
'A. Chandrasekaran'
'Roberta O. Day'
'Robert R. Holmes'

_publ_section_title
;
 Coordination of Carbonyl and Carboxyl Oxygen Atoms with Phosphorus in the
 Presence of Hydrogen Bonding. P-O Donor Action
;
_journal_name_full 'Inorganic Chemistry'
_journal_page_first 6229
_journal_page_last 6238
_journal_paper_doi 10.1021/ic010600e
_journal_volume 40
_journal_year 2001
_chemical_formula_sum 'C21 H15 O4 P'
_chemical_formula_weight 362.30
_chemical_name_systematic
;
  ?
;
_space_group_IT_number 15
_symmetry_cell_setting monoclinic
_symmetry_space_group_name_Hall '-C 2yc'
_symmetry_space_group_name_H-M 'C 1 2/c 1'
_atom_sites_solution_hydrogens geom
_atom_sites_solution_primary direct
_atom_sites_solution_secondary difmap
_audit_creation_method SHELXL-97
_cell_angle_alpha 90.00
_cell_angle_beta 114.9660(12)
_cell_angle_gamma 90.00
_cell_formula_units_Z 8
_cell_length_a 30.4111(8)
_cell_length_b 8.4282(2)
_cell_length_c 15.3425(4)
_cell_measurement_temperature 293(2)
_cell_volume 3564.99(16)
_computing_structure_refinement 'SHELXL-97 (Sheldrick, 1997)'
_computing_structure_solution 'SHELXS-97 (Sheldrick, 1990)'
_diffrn_ambient_temperature 293(2)
_diffrn_measured_fraction_theta_full 0.994
_diffrn_measured_fraction_theta_max 0.994
_diffrn_measurement_device_type 'Nonius KappaCCD area detector'
_diffrn_radiation_monochromator graphite
_diffrn_radiation_source 'fine-focus sealed tube'
_diffrn_radiation_type MoK\a
_diffrn_radiation_wavelength 0.71073
_diffrn_reflns_av_R_equivalents 0.0238
_diffrn_reflns_av_sigmaI/netI 0.0351
_diffrn_reflns_limit_h_max 36
_diffrn_reflns_limit_h_min -35
_diffrn_reflns_limit_k_max 10
_diffrn_reflns_limit_k_min -10
_diffrn_reflns_limit_l_max 18
_diffrn_reflns_limit_l_min -18
_diffrn_reflns_number 5962
_diffrn_reflns_theta_full 25.03
_diffrn_reflns_theta_max 25.03
_diffrn_reflns_theta_min 4.10
_exptl_absorpt_coefficient_mu 0.177
_exptl_absorpt_correction_T_max 0.9654
_exptl_absorpt_correction_T_min 0.9324
_exptl_crystal_colour colorless
_exptl_crystal_density_diffrn 1.350
_exptl_crystal_density_method 'not measured'
_exptl_crystal_F_000 1504
_exptl_crystal_size_max 0.40
_exptl_crystal_size_mid 0.20
_exptl_crystal_size_min 0.20
_refine_diff_density_max 0.182
_refine_diff_density_min -0.266
_refine_diff_density_rms 0.040
_refine_ls_extinction_method none
_refine_ls_goodness_of_fit_ref 1.333
_refine_ls_hydrogen_treatment mixed
_refine_ls_matrix_type full
_refine_ls_number_parameters 236
_refine_ls_number_reflns 3130
_refine_ls_number_restraints 0
_refine_ls_restrained_S_all 1.333
_refine_ls_R_factor_all 0.0516
_refine_ls_R_factor_gt 0.0391
_refine_ls_shift/su_max 0.003
_refine_ls_shift/su_mean 0.000
_refine_ls_structure_factor_coef Fsqd
_refine_ls_weighting_details 'calc w=1/[\s^2^(Fo^2^)+(0.0600P)^2^+0.0000P] where P=(Fo^2^+2Fc^2^)/3'
_refine_ls_weighting_scheme calc
_refine_ls_wR_factor_gt 0.1105
_refine_ls_wR_factor_ref 0.1176
_reflns_number_gt 2568
_reflns_number_total 3130
_reflns_threshold_expression >2sigma(I)
_cod_data_source_file ic010600e_6.cif
_cod_data_source_block acp41a(5)
_cod_depositor_comments
;
The following automatic conversions were performed:

'_symmetry_cell_setting' value 'Monoclinic' changed to 'monoclinic'
according to the built-in table from CIF Core dictionary named
'cif_core.dic' version 2.4.1 from 2010-06-29.

Automatic conversion script
Id: cif_fix_values 1646 2011-03-28 12:23:43Z adriana 
;
_cod_database_code 4320596

loop_
_symmetry_equiv_pos_as_xyz
'x, y, z'
'-x, y, -z+1/2'
'x+1/2, y+1/2, z'
'-x+1/2, y+1/2, -z+1/2'
'-x, -y, -z'
'x, -y, z-1/2'
'-x+1/2, -y+1/2, -z'
'x+1/2, -y+1/2, z-1/2'

loop_
_atom_site_label
_atom_site_type_symbol
_atom_site_fract_x
_atom_site_fract_y
_atom_site_fract_z
_atom_site_U_iso_or_equiv
_atom_site_adp_type
_atom_site_occupancy
_atom_site_symmetry_multiplicity
_atom_site_calc_flag
_atom_site_refinement_flags
_atom_site_disorder_assembly
_atom_site_disorder_group
P P 0.380914(16) 0.03897(6) 0.57480(3) 0.03755(17) Uani 1 1 d . . .
O1 O 0.33478(4) 0.15461(15) 0.58585(9) 0.0431(3) Uani 1 1 d . . .
O2 O 0.31514(5) 0.39985(18) 0.61066(13) 0.0673(5) Uani 1 1 d . . .
O3 O 0.42720(4) -0.07596(15) 0.56232(9) 0.0426(3) Uani 1 1 d . . .
O4 O 0.44431(5) -0.21981(18) 0.45841(11) 0.0629(4) Uani 1 1 d . . .
C1 C 0.41733(6) 0.2166(2) 0.59791(12) 0.0383(4) Uani 1 1 d . . .
C2 C 0.46373(6) 0.2347(2) 0.60189(13) 0.0437(4) Uani 1 1 d . . .
H2 H 0.4806 0.1479 0.5941 0.052 Uiso 1 1 calc R . .
C3 C 0.48407(7) 0.3852(3) 0.61770(14) 0.0518(5) Uani 1 1 d . . .
H3 H 0.5150 0.3992 0.6204 0.062 Uiso 1 1 calc R . .
C4 C 0.45917(8) 0.5148(3) 0.62946(17) 0.0582(6) Uani 1 1 d . . .
H4 H 0.4736 0.6146 0.6402 0.070 Uiso 1 1 calc R . .
C5 C 0.41327(8) 0.4975(3) 0.62543(16) 0.0561(5) Uani 1 1 d . . .
H5 H 0.3965 0.5845 0.6335 0.067 Uiso 1 1 calc R . .
C6 C 0.39269(7) 0.3478(2) 0.60914(14) 0.0436(4) Uani 1 1 d . . .
C7 C 0.34384(7) 0.3087(2) 0.60214(14) 0.0457(5) Uani 1 1 d . . .
C11 C 0.34141(6) -0.0133(2) 0.45185(12) 0.0393(4) Uani 1 1 d . . .
C12 C 0.29375(7) 0.0342(2) 0.39728(14) 0.0468(5) Uani 1 1 d . . .
H12 H 0.2778 0.0996 0.4234 0.056 Uiso 1 1 calc R . .
C13 C 0.27077(7) -0.0180(3) 0.30344(14) 0.0550(5) Uani 1 1 d . . .
H13 H 0.2391 0.0137 0.2659 0.066 Uiso 1 1 calc R . .
C14 C 0.29403(8) -0.1168(3) 0.26415(15) 0.0593(6) Uani 1 1 d . . .
H14 H 0.2776 -0.1518 0.2011 0.071 Uiso 1 1 calc R . .
C15 C 0.34131(8) -0.1637(3) 0.31777(14) 0.0536(5) Uani 1 1 d . . .
H15 H 0.3571 -0.2296 0.2916 0.064 Uiso 1 1 calc R . .
C16 C 0.36457(6) -0.1102(2) 0.41149(13) 0.0424(4) Uani 1 1 d . . .
C17 C 0.41565(7) -0.1438(2) 0.47663(14) 0.0446(4) Uani 1 1 d . . .
C21 C 0.38720(6) -0.0812(2) 0.67775(12) 0.0382(4) Uani 1 1 d . . .
C22 C 0.43266(7) -0.0780(2) 0.75553(14) 0.0487(5) Uani 1 1 d . . .
H22 H 0.4573 -0.0165 0.7522 0.058 Uiso 1 1 calc R . .
C23 C 0.44161(8) -0.1662(3) 0.83838(15) 0.0563(5) Uani 1 1 d . . .
H23 H 0.4718 -0.1624 0.8906 0.068 Uiso 1 1 calc R . .
C24 C 0.40523(8) -0.2582(3) 0.84136(15) 0.0578(5) Uani 1 1 d . . .
H24 H 0.4109 -0.3190 0.8957 0.069 Uiso 1 1 calc R . .
C25 C 0.36036(8) -0.2619(2) 0.76506(14) 0.0527(5) Uani 1 1 d . . .
H25 H 0.3362 -0.3253 0.7691 0.063 Uiso 1 1 calc R . .
C26 C 0.34985(6) -0.1740(2) 0.68210(13) 0.0435(4) Uani 1 1 d . . .
C27 C 0.30016(7) -0.1877(3) 0.60064(16) 0.0566(5) Uani 1 1 d . . .
H27A H 0.3026 -0.2396 0.5471 0.085 Uiso 1 1 calc R . .
H27B H 0.2866 -0.0837 0.5816 0.085 Uiso 1 1 calc R . .
H27C H 0.2796 -0.2486 0.6212 0.085 Uiso 1 1 calc R . .

loop_
_atom_site_aniso_label
_atom_site_aniso_U_11
_atom_site_aniso_U_22
_atom_site_aniso_U_33
_atom_site_aniso_U_23
_atom_site_aniso_U_13
_atom_site_aniso_U_12
P 0.0341(3) 0.0384(3) 0.0438(3) -0.00243(19) 0.0199(2) 0.00363(19)
O1 0.0391(7) 0.0408(7) 0.0565(8) -0.0029(6) 0.0271(6) 0.0039(5)
O2 0.0608(9) 0.0497(9) 0.1097(13) -0.0029(8) 0.0538(9) 0.0130(8)
O3 0.0391(7) 0.0444(8) 0.0468(7) -0.0059(6) 0.0207(6) 0.0064(5)
O4 0.0622(9) 0.0710(10) 0.0657(9) -0.0085(8) 0.0370(8) 0.0198(8)
C1 0.0391(9) 0.0395(10) 0.0403(9) -0.0002(8) 0.0207(7) 0.0030(8)
C2 0.0388(9) 0.0499(11) 0.0474(10) -0.0010(9) 0.0230(8) 0.0025(8)
C3 0.0442(11) 0.0565(13) 0.0595(12) -0.0006(10) 0.0266(9) -0.0075(10)
C4 0.0598(13) 0.0438(12) 0.0763(14) -0.0022(10) 0.0339(11) -0.0096(10)
C5 0.0607(13) 0.0401(12) 0.0738(14) -0.0014(10) 0.0346(11) 0.0046(9)
C6 0.0463(10) 0.0406(10) 0.0501(10) 0.0019(8) 0.0262(8) 0.0050(8)
C7 0.0466(10) 0.0427(11) 0.0542(11) 0.0020(9) 0.0276(9) 0.0084(9)
C11 0.0395(10) 0.0401(10) 0.0422(9) 0.0013(8) 0.0210(8) -0.0020(8)
C12 0.0390(10) 0.0531(12) 0.0501(11) 0.0039(9) 0.0204(9) 0.0000(9)
C13 0.0429(11) 0.0654(14) 0.0504(12) 0.0076(10) 0.0136(9) -0.0086(10)
C14 0.0628(13) 0.0678(15) 0.0431(11) -0.0044(10) 0.0183(10) -0.0153(12)
C15 0.0636(13) 0.0533(12) 0.0501(11) -0.0073(9) 0.0300(10) -0.0042(10)
C16 0.0472(10) 0.0411(10) 0.0445(10) -0.0001(8) 0.0250(8) -0.0020(8)
C17 0.0470(10) 0.0440(11) 0.0504(10) -0.0006(8) 0.0280(9) 0.0023(9)
C21 0.0389(9) 0.0359(9) 0.0428(9) -0.0044(7) 0.0202(8) 0.0017(7)
C22 0.0420(10) 0.0542(12) 0.0507(11) -0.0039(9) 0.0205(9) 0.0020(9)
C23 0.0503(11) 0.0668(14) 0.0437(11) -0.0012(10) 0.0120(9) 0.0062(10)
C24 0.0671(13) 0.0594(13) 0.0462(11) 0.0042(9) 0.0230(10) 0.0048(11)
C25 0.0604(12) 0.0506(12) 0.0511(11) 0.0013(9) 0.0275(10) -0.0053(10)
C26 0.0432(10) 0.0412(10) 0.0481(10) -0.0057(8) 0.0212(8) -0.0020(8)
C27 0.0473(11) 0.0616(13) 0.0574(12) 0.0003(10) 0.0185(9) -0.0103(10)

loop_
_atom_type_symbol
_atom_type_description
_atom_type_scat_dispersion_real
_atom_type_scat_dispersion_imag
_atom_type_scat_source
C C 0.0033 0.0016 'International Tables Vol C Tables 4.2.6.8 and 6.1.1.4'
H H 0.0000 0.0000 'International Tables Vol C Tables 4.2.6.8 and 6.1.1.4'
O O 0.0106 0.0060 'International Tables Vol C Tables 4.2.6.8 and 6.1.1.4'
P P 0.1023 0.0942 'International Tables Vol C Tables 4.2.6.8 and 6.1.1.4'

loop_
_geom_angle_atom_site_label_1
_geom_angle_atom_site_label_2
_geom_angle_atom_site_label_3
_geom_angle
_geom_angle_site_symmetry_1
_geom_angle_site_symmetry_3
_geom_angle_publ_flag
O1 P O3 179.26(6) . . ?
O1 P C1 88.28(7) . . ?
O3 P C1 91.42(7) . . ?
O1 P C11 91.69(7) . . ?
O3 P C11 87.87(7) . . ?
C1 P C11 119.21(8) . . ?
O1 P C21 91.16(7) . . ?
O3 P C21 89.57(7) . . ?
C1 P C21 117.42(8) . . ?
C11 P C21 123.35(8) . . ?
C7 O1 P 116.43(11) . . ?
C17 O3 P 116.46(11) . . ?
C6 C1 C2 119.83(17) . . ?
C6 C1 P 111.50(13) . . ?
C2 C1 P 128.64(14) . . ?
C3 C2 C1 118.41(18) . . ?
C4 C3 C2 121.11(18) . . ?
C5 C4 C3 120.7(2) . . ?
C4 C5 C6 118.4(2) . . ?
C5 C6 C1 121.52(18) . . ?
C5 C6 C7 125.38(18) . . ?
C1 C6 C7 113.10(17) . . ?
O2 C7 O1 122.58(18) . . ?
O2 C7 C6 126.77(18) . . ?
O1 C7 C6 110.65(15) . . ?
C16 C11 C12 119.88(17) . . ?
C16 C11 P 111.73(13) . . ?
C12 C11 P 128.38(15) . . ?
C13 C12 C11 118.40(19) . . ?
C12 C13 C14 121.29(19) . . ?
C15 C14 C13 120.54(19) . . ?
C14 C15 C16 118.3(2) . . ?
C15 C16 C11 121.61(18) . . ?
C15 C16 C17 124.83(18) . . ?
C11 C16 C17 113.52(16) . . ?
O4 C17 O3 122.63(17) . . ?
O4 C17 C16 127.00(18) . . ?
O3 C17 C16 110.37(15) . . ?
C22 C21 C26 119.99(17) . . ?
C22 C21 P 115.84(14) . . ?
C26 C21 P 124.17(13) . . ?
C21 C22 C23 120.72(19) . . ?
C24 C23 C22 118.85(19) . . ?
C23 C24 C25 120.8(2) . . ?
C24 C25 C26 122.1(2) . . ?
C25 C26 C21 117.59(17) . . ?
C25 C26 C27 118.84(18) . . ?
C21 C26 C27 123.52(17) . . ?

loop_
_geom_bond_atom_site_label_1
_geom_bond_atom_site_label_2
_geom_bond_distance
_geom_bond_site_symmetry_2
_geom_bond_publ_flag
P O1 1.7742(12) . ?
P O3 1.7844(12) . ?
P C1 1.8060(18) . ?
P C11 1.8118(18) . ?
P C21 1.8171(18) . ?
O1 C7 1.330(2) . ?
O2 C7 1.211(2) . ?
O3 C17 1.337(2) . ?
O4 C17 1.206(2) . ?
C1 C6 1.387(2) . ?
C1 C2 1.395(2) . ?
C2 C3 1.387(3) . ?
C3 C4 1.384(3) . ?
C4 C5 1.379(3) . ?
C5 C6 1.384(3) . ?
C6 C7 1.481(3) . ?
C11 C16 1.384(2) . ?
C11 C12 1.392(3) . ?
C12 C13 1.381(3) . ?
C13 C14 1.384(3) . ?
C14 C15 1.379(3) . ?
C15 C16 1.383(3) . ?
C16 C17 1.477(3) . ?
C21 C22 1.394(3) . ?
C21 C26 1.404(2) . ?
C22 C23 1.397(3) . ?
C23 C24 1.367(3) . ?
C24 C25 1.373(3) . ?
C25 C26 1.388(3) . ?
C26 C27 1.505(3) . ?

loop_
_cod_related_entry_id
_cod_related_entry_database
_cod_related_entry_code
1 ChemSpider 4401297
